data_1560732
loop_
_publ_author_name
'Scott, Aaron J.'
'Vallejo, Julia'
'Sarkar, Arup'
'Smythe, Lucy'
'Reginc\'os Mart\'i, E.'
'Nichol, Gary S.'
'Klooster, Wim T.'
'Coles, Simon J.'
'Murrie, Mark'
'Rajaraman, Gopalan'
'Piligkos, Stergios'
'Lusby, Paul J.'
'Brechin, Euan K.'

_publ_section_title
;
 Exploiting host--guest chemistry to manipulate magnetic interactions in
 metallosupramolecular M4L6 tetrahedral cages
;
_journal_issue 14
_journal_name_full 'Chemical Science'
_journal_page_first 5134
_journal_page_last 5142
_journal_paper_doi 10.1039/D1SC00647A
_journal_volume 12
_journal_year 2021
_chemical_formula_moiety 'C120 H88 N24 Ni4, 8(C F3 O3 S), 2(C2 H3 N), 8[C2H3N]'
_chemical_formula_sum 'C132 H88 F24 N26 Ni4 O24 S8'
_chemical_formula_weight 3369.60
_space_group_crystal_system monoclinic
_space_group_IT_number 15
_space_group_name_Hall '-C 2yc'
_space_group_name_H-M_alt 'C 1 2/c 1'
_atom_sites_solution_hydrogens geom
_atom_sites_solution_primary dual
_audit_creation_date 2020-05-01
_audit_creation_method
;
Olex2 1.3-beta
(compiled 2020.04.02 svn.r1fbe7b6f for OlexSys, GUI svn.r6076)
;
_audit_update_record
;
2020-08-20 deposited with the CCDC.	2021-03-01 downloaded from the CCDC.
;
_cell_angle_alpha 90
_cell_angle_beta 114.2627(18)
_cell_angle_gamma 90
_cell_formula_units_Z 4
_cell_length_a 31.7631(4)
_cell_length_b 20.3760(3)
_cell_length_c 26.2656(4)
_cell_measurement_reflns_used 54930
_cell_measurement_temperature 120.01(10)
_cell_measurement_theta_max 75.4250
_cell_measurement_theta_min 3.5520
_cell_volume 15497.7(4)
_computing_cell_refinement 'CrysAlisPro 1.171.38.46 (Rigaku OD, 2015)'
_computing_data_collection 'CrysAlisPro 1.171.38.46 (Rigaku OD, 2015)'
_computing_data_reduction 'CrysAlisPro 1.171.38.46 (Rigaku OD, 2015)'
_computing_molecular_graphics 'Olex2 1.3-beta (Dolomanov et al., 2009)'
_computing_publication_material 'Olex2 1.3-beta (Dolomanov et al., 2009)'
_computing_structure_refinement 'SHELXL 2018/3 (Sheldrick, 2015)'
_computing_structure_solution 'ShelXT (Sheldrick, 2015)'
_diffrn_ambient_environment N~2~
_diffrn_ambient_temperature 120.01(10)
_diffrn_detector 'CCD plate'
_diffrn_detector_area_resol_mean 5.1574
_diffrn_detector_type Atlas
_diffrn_measured_fraction_theta_full 1.000
_diffrn_measured_fraction_theta_max 0.993
_diffrn_measurement_details
;
List of Runs (angles in degrees, time in seconds):

  # Type    Start    End  Width  t~exp~   \w     \q     \k     \f   Frames
#--------------------------------------------------------------------------
  1  \w   -112.00 -15.00   1.00    5.00    --  -41.67 -57.00  90.00   97
  2  \w    -68.00  28.00   1.00    5.00    --  -41.67  57.00-120.00   96
  3  \w    -64.00  31.00   1.00    5.00    --  -41.67  38.00  30.00   95
  4  \w      1.00  82.00   1.00    5.00    --   41.67 -99.00  30.00   81
  5  \w     57.00 128.00   1.00    5.00    --   41.67 178.00  60.00   71
  6  \w     94.00 178.00   1.00   20.00    --  111.00 125.00 -30.00   84
  7  \w     40.00 135.00   1.00   20.00    --  111.00 -45.00  30.00   95
  8  \w     94.00 178.00   1.00   20.00    --  111.00 125.00 -60.00   84
  9  \w     40.00 135.00   1.00   20.00    --  111.00 -45.00-180.00   95
 10  \w     31.00 156.00   1.00   20.00    --  111.00 -15.00  30.00  125
 11  \w     39.00 121.00   1.00   20.00    --  111.00-125.00-180.00   82
 12  \w     31.00 156.00   1.00   20.00    --  111.00 -15.00-180.00  125
 13  \w     40.00 135.00   1.00   20.00    --  111.00 -45.00  90.00   95
 14  \w     30.00 109.00   1.00   20.00    --  111.00 -94.00  60.00   79
 15  \w     94.00 178.00   1.00   20.00    --  111.00 125.00   0.00   84
 16  \w     30.00 109.00   1.00   20.00    --  111.00 -94.00 -30.00   79
 17  \w     37.00 142.00   1.00   20.00    --  111.00 -77.00-120.00  105
 18  \w     39.00 121.00   1.00   20.00    --  111.00-125.00  60.00   82
 19  \w     87.00 178.00   1.00   20.00    --  111.00  30.00  90.00   91
 20  \w     39.00 121.00   1.00   20.00    --  111.00-125.00 150.00   82
 21  \w     36.00 135.00   1.00   20.00    --  111.00 -30.00 -90.00   99
 22  \w     39.00 121.00   1.00   20.00    --  111.00-125.00-150.00   82
 23  \w     40.00 135.00   1.00   20.00    --  111.00 -45.00-120.00   95
 24  \w     41.00 139.00   1.00   20.00    --  111.00 -61.00 -90.00   98
 25  \w     39.00 121.00   1.00   20.00    --  111.00-125.00 -60.00   82
 26  \w   -112.00 -15.00   1.00    5.00    --  -41.67 -57.00   0.00   97
 27  \w   -112.00 -15.00   1.00    5.00    --  -41.67 -57.00 -90.00   97
 28  \w   -112.00 -15.00   1.00    5.00    --  -41.67 -57.00-180.00   97
 29  \w   -116.00 -10.00   1.00    5.00    --  -41.67 -77.00-120.00  106
 30  \w   -116.00 -10.00   1.00    5.00    --  -41.67 -77.00   0.00  106
 31  \w    -31.00  64.00   1.00    5.00    --   41.67 -38.00  60.00   95
 32  \w     87.00 178.00   1.00   20.00    --  111.00  30.00-150.00   91
 33  \w     83.00 141.00   1.00   20.00    --  111.00  61.00 120.00   58
 34  \w     83.00 178.00   1.00   20.00    --  111.00  61.00  30.00   95
 35  \w     66.00 178.00   1.00   20.00    --  111.00  15.00 -60.00  112
;
_diffrn_measurement_device 'four-circle diffractometer'
_diffrn_measurement_device_type 'SuperNova, Dual, Cu at zero, Atlas'
_diffrn_measurement_method '\w scans'
_diffrn_orient_matrix_type 'CrysAlisPro convention (1999,Acta A55,543-557)'
_diffrn_orient_matrix_UB_11 0.0507604000
_diffrn_orient_matrix_UB_12 -0.0130184000
_diffrn_orient_matrix_UB_13 0.0109597000
_diffrn_orient_matrix_UB_21 0.0070040000
_diffrn_orient_matrix_UB_22 0.0737916000
_diffrn_orient_matrix_UB_23 -0.0067155000
_diffrn_orient_matrix_UB_31 0.0142572000
_diffrn_orient_matrix_UB_32 0.0101826000
_diffrn_orient_matrix_UB_33 0.0630662000
_diffrn_radiation_monochromator mirror
_diffrn_radiation_probe x-ray
_diffrn_radiation_type 'Cu K\a'
_diffrn_radiation_wavelength 1.54184
_diffrn_reflns_av_R_equivalents 0.0786
_diffrn_reflns_av_unetI/netI 0.0279
_diffrn_reflns_Laue_measured_fraction_full 1.000
_diffrn_reflns_Laue_measured_fraction_max 0.993
_diffrn_reflns_limit_h_max 39
_diffrn_reflns_limit_h_min -39
_diffrn_reflns_limit_k_max 25
_diffrn_reflns_limit_k_min -25
_diffrn_reflns_limit_l_max 32
_diffrn_reflns_limit_l_min -23
_diffrn_reflns_number 156152
_diffrn_reflns_point_group_measured_fraction_full 1.000
_diffrn_reflns_point_group_measured_fraction_max 0.993
_diffrn_reflns_theta_full 67.684
_diffrn_reflns_theta_max 76.348
_diffrn_reflns_theta_min 3.572
_diffrn_source 'micro-focus sealed X-ray tube'
_diffrn_source_type 'SuperNova (Cu) X-ray Source'
_exptl_absorpt_coefficient_mu 2.438
_exptl_absorpt_correction_T_max 1.000
_exptl_absorpt_correction_T_min 0.665
_exptl_absorpt_correction_type gaussian
_exptl_absorpt_process_details
;
CrysAlisPro 1.171.38.46 (Rigaku Oxford Diffraction, 2015)
Numerical absorption correction based on gaussian integration over
			a multifaceted crystal model
Empirical absorption correction using spherical harmonics,
 implemented in SCALE3 ABSPACK scaling algorithm.
;
_exptl_crystal_colour orange
_exptl_crystal_colour_primary orange
_exptl_crystal_density_diffrn 1.444
_exptl_crystal_description block
_exptl_crystal_F_000 6840
_exptl_crystal_size_max 0.471
_exptl_crystal_size_mid 0.206
_exptl_crystal_size_min 0.148
_refine_diff_density_max 1.750
_refine_diff_density_min -4.012
_refine_diff_density_rms 0.192
_refine_ls_extinction_method none
_refine_ls_goodness_of_fit_ref 1.696
_refine_ls_hydrogen_treatment constr
_refine_ls_matrix_type full
_refine_ls_number_parameters 911
_refine_ls_number_reflns 16138
_refine_ls_number_restraints 216
_refine_ls_restrained_S_all 1.692
_refine_ls_R_factor_all 0.1329
_refine_ls_R_factor_gt 0.1227
_refine_ls_shift/su_max 0.001
_refine_ls_shift/su_mean 0.000
_refine_ls_structure_factor_coef Fsqd
_refine_ls_weighting_details 'w=1/[\s^2^(Fo^2^)+(0.2000P)^2^] where P=(Fo^2^+2Fc^2^)/3'
_refine_ls_weighting_scheme calc
_refine_ls_wR_factor_gt 0.3605
_refine_ls_wR_factor_ref 0.3786
_reflns_Friedel_coverage 0.000
_reflns_number_gt 13435
_reflns_number_total 16138
_reflns_threshold_expression 'I > 2\s(I)'
_cod_data_source_file d1sc00647a2.cif
_cod_data_source_block 1
_cod_depositor_comments 'Adding full bibliography for 1560727--1560734.cif.'
_cod_database_code 1560732
_shelx_shelxl_version_number 2018/3
_chemical_oxdiff_formula 'C120 H84 N24 Ni4 S8 O24 F24'
_chemical_oxdiff_usercomment '@ 120 K K84'
_shelx_space_group_comment
;
The symmetry employed for this shelxl refinement is uniquely defined
by the following loop, which should always be used as a source of
symmetry information in preference to the above space-group names.
They are only intended as comments.
;
_shelx_estimated_absorpt_t_max 0.714
_shelx_estimated_absorpt_t_min 0.393
_reflns_odcompleteness_completeness 99.95
_reflns_odcompleteness_iscentric 1
_reflns_odcompleteness_theta 74.33
_olex2_refinement_description
;
1. Fixed Uiso
 At 1.2 times of:
  All C(H) groups
 At 1.5 times of:
  All C(H,H,H) groups
2. Restrained distances
 S4-O10
 1.44 with sigma of 0.02
 S4-O12
 1.44 with sigma of 0.02
 S4-O11
 1.44 with sigma of 0.02
 S4-C64
 1.85 with sigma of 0.02
 O11-O12
 2.4 with sigma of 0.04
 O12-O10
 2.4 with sigma of 0.04
 O11-O10
 2.4 with sigma of 0.04
 O3-O1
 2.4 with sigma of 0.04
 F1-F3
 2.15 with sigma of 0.04
3. Uiso/Uaniso restraints and constraints
Uanis(O10) \\sim Ueq, Uanis(S4) \\sim Ueq, Uanis(O12) \\sim Ueq, Uanis(O11)
\\sim Ueq, Uanis(C64) \\sim Ueq: with sigma of 0.01 and sigma for terminal
atoms of 0.02
Uanis(F11) \\sim Ueq, Uanis(F12) \\sim Ueq, Uanis(F10) \\sim Ueq: with sigma of
0.001 and sigma for terminal atoms of 0.002
4. Rigid body (RIGU) restrains
 S1, F1, F2, F3, O1, O2, O3, C61
 with sigma for 1-2 distances of 0.004 and sigma for 1-3 distances of 0.004
 S3, F7, F8, F9, O7, O8, O9, C63
 with sigma for 1-2 distances of 0.004 and sigma for 1-3 distances of 0.004
 S2, F4, F5, F6, O4, O5, O6, C62
 with sigma for 1-2 distances of 0.004 and sigma for 1-3 distances of 0.004
 S1, O1, O2, O3, C61, F1, F2, F3
 with sigma for 1-2 distances of 0.004 and sigma for 1-3 distances of 0.004
 S2, O4, O5, O6, C62, F4, F5, F6
 with sigma for 1-2 distances of 0.004 and sigma for 1-3 distances of 0.004
 S3, C63, F7, F8, F9, O7, O8, O9
 with sigma for 1-2 distances of 0.004 and sigma for 1-3 distances of 0.004
5. Others
 Fixed Sof: F10(0.5) F11(0.5) F12(0.5) O10(0.5) O11(0.5) O12(0.5) S4A(0.5)
 F13(0.5) F14(0.5) F15(0.5) O13(0.5) O14(0.5) O15(0.5) C64A(0.5)
6.a Everything fixed:
 S4, F10, F11, F12, O10, O11, O12, C64, S4A, F13, F14, F15, O13, O14, O15, C64A
6.b Aromatic/amide H refined with riding coordinates:
 C1(H1), C2(H2), C3(H3), C4(H4), C7(H7), C8(H8), C10(H10), C11(H11), C12(H12),
 C13(H13), C14(H14), C17(H17), C18(H18), C20(H20), C21(H21), C22(H22), C23(H23),
  C24(H24), C27(H27), C28(H28), C30(H30), C31(H31), C32(H32), C33(H33),
 C34(H34), C37(H37), C38(H38), C40(H40), C41(H41), C42(H42), C43(H43), C44(H44),
  C47(H47), C48(H48), C50(H50), C51(H51), C52(H52), C53(H53), C54(H54),
 C57(H57), C58(H58), C60(H60)
6.c Idealised Me refined as rotating group:
 C66(H66A,H66B,H66C)
;
_smtbx_masks_void_probe_radius 1.2
_smtbx_masks_void_truncation_radius 1.2
_olex2_diffrn_ambient_temperature_device 'Oxford Cryosystems Cryostream 700+'
_olex2_submission_special_instructions 'No special instructions were received'
_oxdiff_exptl_absorpt_empirical_details
;
Empirical correction (ABSPACK) includes:
- Absorption correction using spherical harmonics
- Frame scaling
;
_oxdiff_exptl_absorpt_empirical_full_max 1.653
_oxdiff_exptl_absorpt_empirical_full_min 0.663

loop_
_space_group_symop_operation_xyz
'x, y, z'
'-x, y, -z+1/2'
'x+1/2, y+1/2, z'
'-x+1/2, y+1/2, -z+1/2'
'-x, -y, -z'
'x, -y, z-1/2'
'-x+1/2, -y+1/2, -z'
'x+1/2, -y+1/2, z-1/2'

loop_
_atom_site_label
_atom_site_type_symbol
_atom_site_fract_x
_atom_site_fract_y
_atom_site_fract_z
_atom_site_U_iso_or_equiv
_atom_site_adp_type
_atom_site_occupancy
_atom_site_site_symmetry_order
_atom_site_calc_flag
_atom_site_refinement_flags_posn
_atom_site_refinement_flags_adp
_atom_site_refinement_flags_occupancy
_atom_site_disorder_assembly
_atom_site_disorder_group
Ni1 Ni 0.40094(2) 0.90434(4) 0.83919(3) 0.0409(2) Uani 1 1 d . . . . .
Ni2 Ni 0.36982(2) 0.56033(3) 0.57977(3) 0.0400(2) Uani 1 1 d . . . . .
N1 N 0.43778(13) 0.98286(19) 0.89008(17) 0.0465(8) Uani 1 1 d . . . . .
N2 N 0.46504(11) 0.86255(17) 0.88433(15) 0.0392(7) Uani 1 1 d . . . . .
N3 N 0.59893(12) 0.48541(18) 0.94610(17) 0.0454(8) Uani 1 1 d . . . . .
N4 N 0.57231(11) 0.60837(17) 0.92153(15) 0.0395(7) Uani 1 1 d . . . . .
N5 N 0.37672(11) 0.8649(2) 0.89452(16) 0.0448(8) Uani 1 1 d . . . . .
N6 N 0.37016(11) 0.81889(18) 0.79825(15) 0.0422(7) Uani 1 1 d . . . . .
N7 N 0.33084(11) 0.59932(19) 0.50175(16) 0.0448(8) Uani 1 1 d . . . . .
N8 N 0.34456(10) 0.64484(18) 0.60065(16) 0.0412(7) Uani 1 1 d . . . . .
N9 N 0.34188(12) 0.9557(2) 0.79270(18) 0.0479(9) Uani 1 1 d . . . . .
N10 N 0.41974(12) 0.9487(2) 0.77793(17) 0.0467(8) Uani 1 1 d . . . . .
N11 N 0.31903(12) 0.50185(19) 0.58471(18) 0.0482(8) Uani 1 1 d . . . . .
N12 N 0.40530(13) 0.51797(19) 0.66059(16) 0.0458(8) Uani 1 1 d . . . . .
C1 C 0.41995(18) 1.0425(2) 0.8918(2) 0.0544(11) Uani 1 1 d . . . . .
H1 H 0.387432 1.048442 0.874326 0.065 Uiso 1 1 calc R U . . .
C2 C 0.4479(2) 1.0954(3) 0.9185(3) 0.0676(15) Uani 1 1 d . . . . .
H2 H 0.434705 1.136758 0.920041 0.081 Uiso 1 1 calc R U . . .
C3 C 0.4953(2) 1.0869(3) 0.9429(3) 0.0762(19) Uani 1 1 d . . . . .
H3 H 0.515218 1.122797 0.959991 0.091 Uiso 1 1 calc R U . . .
C4 C 0.5133(2) 1.0247(3) 0.9419(3) 0.0692(16) Uani 1 1 d . . . . .
H4 H 0.545641 1.017375 0.959128 0.083 Uiso 1 1 calc R U . . .
C5 C 0.48308(15) 0.9734(2) 0.9152(2) 0.0459(9) Uani 1 1 d . . . . .
C6 C 0.49885(14) 0.9050(2) 0.91536(19) 0.0432(9) Uani 1 1 d . . . . .
C7 C 0.54362(15) 0.8834(2) 0.9454(2) 0.0537(11) Uani 1 1 d . . . . .
H7 H 0.567264 0.913891 0.965450 0.064 Uiso 1 1 calc R U . . .
C8 C 0.55391(14) 0.8171(2) 0.9462(2) 0.0507(10) Uani 1 1 d . . . . .
H8 H 0.584655 0.801949 0.966001 0.061 Uiso 1 1 calc R U . . .
C9 C 0.51855(13) 0.7733(2) 0.91756(18) 0.0418(8) Uani 1 1 d . . . . .
C10 C 0.47500(12) 0.7986(2) 0.88662(18) 0.0419(8) Uani 1 1 d . . . . .
H10 H 0.450940 0.768994 0.865939 0.050 Uiso 1 1 calc R U . . .
C11 C 0.61364(17) 0.4226(2) 0.9566(2) 0.0515(10) Uani 1 1 d . . . . .
H11 H 0.644362 0.412622 0.961742 0.062 Uiso 1 1 calc R U . . .
C12 C 0.5858(2) 0.3722(3) 0.9600(3) 0.0620(13) Uani 1 1 d . . . . .
H12 H 0.597383 0.328692 0.967833 0.074 Uiso 1 1 calc R U . . .
C13 C 0.5411(2) 0.3860(3) 0.9520(3) 0.0677(15) Uani 1 1 d . . . . .
H13 H 0.521160 0.351805 0.953237 0.081 Uiso 1 1 calc R U . . .
C14 C 0.52539(17) 0.4499(2) 0.9420(3) 0.0571(12) Uani 1 1 d . . . . .
H14 H 0.494695 0.460635 0.936461 0.069 Uiso 1 1 calc R U . . .
C15 C 0.55601(15) 0.4986(2) 0.9404(2) 0.0463(9) Uani 1 1 d . . . . .
C16 C 0.54308(13) 0.5687(2) 0.9326(2) 0.0438(9) Uani 1 1 d . . . . .
C17 C 0.50418(16) 0.5928(2) 0.9375(3) 0.0547(11) Uani 1 1 d . . . . .
H17 H 0.483773 0.564034 0.944765 0.066 Uiso 1 1 calc R U . . .
C18 C 0.49543(15) 0.6601(2) 0.9317(2) 0.0520(11) Uani 1 1 d . . . . .
H18 H 0.468777 0.677450 0.934724 0.062 Uiso 1 1 calc R U . . .
C19 C 0.52589(13) 0.7017(2) 0.92157(18) 0.0416(8) Uani 1 1 d . . . . .
C20 C 0.56356(12) 0.6729(2) 0.91600(18) 0.0403(8) Uani 1 1 d . . . . .
H20 H 0.584117 0.700418 0.907846 0.048 Uiso 1 1 calc R U . . .
C21 C 0.37960(16) 0.8923(3) 0.9421(2) 0.0532(11) Uani 1 1 d . . . . .
H21 H 0.389219 0.936786 0.949286 0.064 Uiso 1 1 calc R U . . .
C22 C 0.36923(17) 0.8590(3) 0.9813(2) 0.0576(11) Uani 1 1 d . . . . .
H22 H 0.372435 0.879669 1.015074 0.069 Uiso 1 1 calc R U . . .
C23 C 0.3540(2) 0.7943(3) 0.9701(2) 0.0634(13) Uani 1 1 d . . . . .
H23 H 0.346564 0.770080 0.996265 0.076 Uiso 1 1 calc R U . . .
C24 C 0.3497(2) 0.7657(3) 0.9199(2) 0.0585(11) Uani 1 1 d . . . . .
H24 H 0.339216 0.721730 0.911224 0.070 Uiso 1 1 calc R U . . .
C25 C 0.36116(14) 0.8027(2) 0.88294(19) 0.0457(9) Uani 1 1 d . . . . .
C26 C 0.35575(13) 0.7773(2) 0.82774(18) 0.0432(9) Uani 1 1 d . . . . .
C27 C 0.33665(16) 0.7170(2) 0.8071(2) 0.0495(9) Uani 1 1 d . . . . .
H27 H 0.327145 0.688129 0.828785 0.059 Uiso 1 1 calc R U . . .
C28 C 0.33159(16) 0.6993(2) 0.7532(2) 0.0493(10) Uani 1 1 d . . . . .
H28 H 0.318957 0.657780 0.738132 0.059 Uiso 1 1 calc R U . . .
C29 C 0.34510(13) 0.7426(2) 0.72222(18) 0.0436(9) Uani 1 1 d . . . . .
C30 C 0.36451(13) 0.8020(2) 0.74641(18) 0.0423(8) Uani 1 1 d . . . . .
H30 H 0.374159 0.831764 0.725517 0.051 Uiso 1 1 calc R U . . .
C31 C 0.32301(17) 0.5713(3) 0.4524(2) 0.0566(12) Uani 1 1 d . . . . .
H31 H 0.333153 0.527511 0.452050 0.068 Uiso 1 1 calc R U . . .
C32 C 0.3008(2) 0.6036(3) 0.4022(2) 0.0632(13) Uani 1 1 d . . . . .
H32 H 0.295090 0.581838 0.367986 0.076 Uiso 1 1 calc R U . . .
C33 C 0.2870(2) 0.6680(3) 0.4021(2) 0.0654(14) Uani 1 1 d . . . . .
H33 H 0.272738 0.691801 0.368184 0.078 Uiso 1 1 calc R U . . .
C34 C 0.29440(17) 0.6973(3) 0.4534(2) 0.0534(11) Uani 1 1 d . . . . .
H34 H 0.284454 0.741021 0.454682 0.064 Uiso 1 1 calc R U . . .
C35 C 0.31649(13) 0.6617(2) 0.50206(18) 0.0416(8) Uani 1 1 d . . . . .
C36 C 0.32493(13) 0.6879(2) 0.55828(18) 0.0404(8) Uani 1 1 d . . . . .
C37 C 0.31512(15) 0.7523(2) 0.5677(2) 0.0484(9) Uani 1 1 d . . . . .
H37 H 0.303342 0.782740 0.537719 0.058 Uiso 1 1 calc R U . . .
C38 C 0.32276(15) 0.7710(2) 0.6209(2) 0.0483(9) Uani 1 1 d . . . . .
H38 H 0.316839 0.814918 0.628143 0.058 Uiso 1 1 calc R U . . .
C39 C 0.33922(14) 0.7256(2) 0.66468(18) 0.0424(8) Uani 1 1 d . . . . .
C40 C 0.35066(13) 0.6634(2) 0.65275(19) 0.0427(8) Uani 1 1 d . . . . .
H40 H 0.363295 0.632627 0.682355 0.051 Uiso 1 1 calc R U . . .
C41 C 0.30050(16) 0.9480(3) 0.7955(3) 0.0610(13) Uani 1 1 d . . . . .
H41 H 0.298423 0.920183 0.823381 0.073 Uiso 1 1 calc R U . . .
C42 C 0.26119(17) 0.9796(3) 0.7587(3) 0.0704(17) Uani 1 1 d . . . . .
H42 H 0.232455 0.973033 0.761103 0.084 Uiso 1 1 calc R U . . .
C43 C 0.2640(2) 1.0204(4) 0.7189(3) 0.0766(19) Uani 1 1 d . . . . .
H43 H 0.237379 1.042658 0.693461 0.092 Uiso 1 1 calc R U . . .
C44 C 0.3064(2) 1.0287(3) 0.7161(3) 0.0683(15) Uani 1 1 d . . . . .
H44 H 0.309346 1.057263 0.689135 0.082 Uiso 1 1 calc R U . . .
C45 C 0.34465(16) 0.9946(3) 0.7535(2) 0.0525(11) Uani 1 1 d . . . . .
C46 C 0.39032(17) 0.9969(3) 0.7512(2) 0.0531(10) Uani 1 1 d . . . . .
C47 C 0.4030(2) 1.0462(4) 0.7238(3) 0.0752(17) Uani 1 1 d . . . . .
H47 H 0.381618 1.079788 0.704585 0.090 Uiso 1 1 calc R U . . .
C48 C 0.4468(3) 1.0462(4) 0.7246(4) 0.081(2) Uani 1 1 d . . . . .
H48 H 0.456485 1.081323 0.708246 0.098 Uiso 1 1 calc R U . . .
C49 C 0.47656(17) 0.9941(3) 0.7497(2) 0.0549(11) Uani 1 1 d . . . . .
C50 C 0.46151(15) 0.9459(2) 0.7759(2) 0.0477(9) Uani 1 1 d . . . . .
H50 H 0.481278 0.909883 0.792901 0.057 Uiso 1 1 calc R U . . .
C51 C 0.27510(15) 0.4983(3) 0.5456(2) 0.0540(11) Uani 1 1 d . . . . .
H51 H 0.265739 0.525974 0.513798 0.065 Uiso 1 1 calc R U . . .
C52 C 0.24303(18) 0.4546(3) 0.5510(3) 0.0665(15) Uani 1 1 d . . . . .
H52 H 0.212573 0.451610 0.522598 0.080 Uiso 1 1 calc R U . . .
C53 C 0.2563(2) 0.4171(3) 0.5972(3) 0.0694(16) Uani 1 1 d . . . . .
H53 H 0.234763 0.387684 0.601539 0.083 Uiso 1 1 calc R U . . .
C54 C 0.3007(2) 0.4206(3) 0.6383(3) 0.0628(13) Uani 1 1 d . . . . .
H54 H 0.310147 0.394571 0.671146 0.075 Uiso 1 1 calc R U . . .
C55 C 0.33146(15) 0.4642(2) 0.6298(2) 0.0477(10) Uani 1 1 d . . . . .
C56 C 0.38067(16) 0.4692(2) 0.6702(2) 0.0500(10) Uani 1 1 d . . . . .
C57 C 0.4016(2) 0.4243(4) 0.7129(3) 0.082(2) Uani 1 1 d . . . . .
H57 H 0.383815 0.390922 0.719976 0.098 Uiso 1 1 calc R U . . .
C58 C 0.4489(3) 0.4285(4) 0.7451(3) 0.088(2) Uani 1 1 d . . . . .
H58 H 0.463683 0.397940 0.774335 0.105 Uiso 1 1 calc R U . . .
C59 C 0.47428(17) 0.4779(3) 0.7342(2) 0.0558(11) Uani 1 1 d . . . . .
C60 C 0.45078(15) 0.5222(2) 0.69272(19) 0.0470(9) Uani 1 1 d . . . . .
H60 H 0.467549 0.557635 0.686485 0.056 Uiso 1 1 calc R U . . .
S1 S 0.17674(5) 0.61534(8) 0.55297(7) 0.0714(4) Uani 1 1 d . . . . .
F1 F 0.24934(12) 0.5713(2) 0.63877(16) 0.0738(9) Uani 1 1 d D . . . .
F2 F 0.19224(16) 0.6006(2) 0.65762(19) 0.0856(11) Uani 1 1 d . . . . .
F3 F 0.23579(12) 0.6747(2) 0.64266(16) 0.0744(9) Uani 1 1 d D . . . .
O1 O 0.15553(18) 0.5514(3) 0.5436(2) 0.0849(14) Uani 1 1 d D . . . .
O2 O 0.2074(2) 0.6266(3) 0.5258(2) 0.0855(14) Uani 1 1 d . . . . .
O3 O 0.14647(16) 0.6687(3) 0.5504(3) 0.100(2) Uani 1 1 d D . . . .
C61 C 0.21571(18) 0.6145(3) 0.6264(2) 0.0598(12) Uani 1 1 d . . . . .
S2 S 0.21572(10) 0.79750(13) 0.76285(11) 0.1061(7) Uani 1 1 d . . . . .
F4 F 0.1641(4) 0.7037(6) 0.7024(5) 0.227(6) Uani 1 1 d . . . . .
F5 F 0.1748(5) 0.6985(6) 0.7860(7) 0.219(5) Uani 1 1 d . . . . .
F6 F 0.2306(3) 0.6729(3) 0.7621(3) 0.133(2) Uani 1 1 d . . . . .
O4 O 0.2452(3) 0.7993(5) 0.8187(3) 0.128(3) Uani 1 1 d . . . . .
O5 O 0.2334(5) 0.8004(6) 0.7238(4) 0.173(4) Uani 1 1 d . . . . .
O6 O 0.1731(4) 0.8334(5) 0.7485(5) 0.171(5) Uani 1 1 d . . . . .
C62 C 0.1963(4) 0.7161(7) 0.7524(6) 0.121(3) Uani 1 1 d . . . . .
S3 S 0.38095(4) 0.54897(8) 0.88893(7) 0.0712(5) Uani 1 1 d . . . . .
F7 F 0.3688(3) 0.4572(3) 0.8153(3) 0.124(2) Uani 1 1 d . . . . .
F8 F 0.4259(2) 0.5242(4) 0.8279(3) 0.124(2) Uani 1 1 d . . . . .
F9 F 0.3542(3) 0.5514(3) 0.7799(3) 0.124(2) Uani 1 1 d . . . . .
O7 O 0.41133(13) 0.5038(2) 0.9296(2) 0.0734(12) Uani 1 1 d . . . . .
O8 O 0.33279(14) 0.5435(3) 0.8780(3) 0.0969(19) Uani 1 1 d . . . . .
O9 O 0.39713(14) 0.6155(2) 0.8936(2) 0.0779(13) Uani 1 1 d . . . . .
C63 C 0.3828(3) 0.5188(4) 0.8240(4) 0.090(2) Uani 1 1 d . . . . .
S4 S 0.500000 0.780210 0.750000 0.123 Uani 1 2 d DS TU P A 1
F10 F 0.507280 0.660810 0.794050 0.173 Uani 0.5 1 d . U P A 1
F11 F 0.530250 0.669480 0.729860 0.216 Uani 0.5 1 d . U P A 1
F12 F 0.456080 0.680040 0.707130 0.072 Uani 0.5 1 d . U P A 1
O10 O 0.454890 0.802210 0.715000 0.151 Uani 0.5 1 d D U P A 1
O11 O 0.533240 0.784920 0.724330 0.107 Uani 0.5 1 d D U P A 1
O12 O 0.525330 0.803500 0.806080 0.112 Uani 0.5 1 d D U P A 1
C64 C 0.500000 0.691020 0.750000 0.113 Uani 1 2 d DS TU P A 1
S4A S 0.531740 0.747630 0.771310 0.097 Uani 0.5 1 d . . P B 2
F13 F 0.575930 0.750730 0.707790 0.189 Uani 0.5 1 d . . P B 2
F14 F 0.509280 0.701350 0.671630 0.180 Uani 0.5 1 d . . P B 2
F15 F 0.568170 0.651550 0.733490 0.203 Uani 0.5 1 d . . P B 2
O13 O 0.575950 0.751180 0.823030 0.191 Uani 0.5 1 d . . P B 2
O14 O 0.520600 0.820630 0.746020 0.203 Uani 0.5 1 d . . P B 2
O15 O 0.489870 0.708560 0.768930 0.172 Uani 0.5 1 d . . P B 2
C64A C 0.547190 0.710430 0.718780 0.082 Uani 0.5 1 d . . P B 2
N13 N 0.5270(4) 0.7488(4) 1.0509(5) 0.111(3) Uani 1 1 d . . . . .
C65 C 0.5614(4) 0.7183(5) 1.0691(5) 0.101(3) Uani 1 1 d . . . . .
C66 C 0.6007(5) 0.6862(8) 1.0840(9) 0.152(5) Uani 1 1 d . . . . .
H66A H 0.625874 0.717451 1.090586 0.227 Uiso 1 1 calc R U . . .
H66B H 0.598712 0.655780 1.054140 0.227 Uiso 1 1 calc R U . . .
H66C H 0.606826 0.661407 1.118282 0.227 Uiso 1 1 calc R U . . .

loop_
_atom_site_aniso_label
_atom_site_aniso_U_11
_atom_site_aniso_U_22
_atom_site_aniso_U_33
_atom_site_aniso_U_23
_atom_site_aniso_U_13
_atom_site_aniso_U_12
Ni1 0.0254(4) 0.0466(4) 0.0441(4) -0.0091(3) 0.0075(3) 0.0020(2)
Ni2 0.0228(3) 0.0422(4) 0.0464(4) -0.0073(3) 0.0054(3) 0.0000(2)
N1 0.0384(17) 0.0440(18) 0.050(2) -0.0055(15) 0.0111(15) 0.0001(14)
N2 0.0261(14) 0.0451(17) 0.0412(16) -0.0067(13) 0.0084(12) -0.0024(12)
N3 0.0312(16) 0.0429(17) 0.053(2) 0.0042(15) 0.0083(14) -0.0012(13)
N4 0.0250(14) 0.0408(16) 0.0443(17) 0.0041(13) 0.0057(12) -0.0036(12)
N5 0.0273(15) 0.056(2) 0.0459(18) -0.0103(15) 0.0101(13) 0.0011(13)
N6 0.0254(14) 0.0502(18) 0.0453(18) -0.0075(14) 0.0088(13) 0.0040(12)
N7 0.0259(15) 0.0521(19) 0.0469(19) -0.0123(15) 0.0056(13) 0.0017(13)
N8 0.0214(13) 0.0463(17) 0.0475(18) -0.0078(14) 0.0057(12) -0.0017(12)
N9 0.0283(16) 0.0508(19) 0.056(2) -0.0141(16) 0.0087(14) 0.0051(13)
N10 0.0323(17) 0.0510(19) 0.049(2) -0.0032(15) 0.0087(14) 0.0053(14)
N11 0.0307(16) 0.0491(19) 0.059(2) -0.0164(17) 0.0119(15) -0.0049(13)
N12 0.0350(17) 0.0460(18) 0.0483(19) -0.0075(15) 0.0089(14) -0.0046(13)
C1 0.047(2) 0.045(2) 0.060(3) -0.0095(19) 0.011(2) 0.0055(18)
C2 0.066(3) 0.048(3) 0.073(4) -0.011(2) 0.013(3) 0.002(2)
C3 0.054(3) 0.052(3) 0.093(4) -0.012(3) -0.001(3) -0.010(2)
C4 0.047(3) 0.049(3) 0.090(4) -0.010(3) 0.006(3) -0.010(2)
C5 0.0349(19) 0.045(2) 0.050(2) -0.0024(17) 0.0096(17) -0.0031(16)
C6 0.0301(18) 0.043(2) 0.048(2) -0.0019(16) 0.0075(16) -0.0049(14)
C7 0.0296(19) 0.049(2) 0.064(3) -0.004(2) 0.0001(18) -0.0081(16)
C8 0.0261(17) 0.049(2) 0.059(3) 0.0025(19) 0.0000(17) -0.0015(16)
C9 0.0259(16) 0.044(2) 0.047(2) 0.0006(16) 0.0073(15) -0.0027(14)
C10 0.0219(15) 0.048(2) 0.049(2) -0.0073(16) 0.0079(15) -0.0023(14)
C11 0.045(2) 0.044(2) 0.060(3) 0.0104(19) 0.016(2) 0.0025(18)
C12 0.057(3) 0.044(2) 0.083(4) 0.012(2) 0.026(3) -0.001(2)
C13 0.057(3) 0.048(3) 0.097(4) 0.010(3) 0.031(3) -0.009(2)
C14 0.039(2) 0.047(2) 0.082(3) 0.003(2) 0.021(2) -0.0138(18)
C15 0.0327(19) 0.044(2) 0.054(2) 0.0052(17) 0.0102(17) -0.0076(16)
C16 0.0279(17) 0.042(2) 0.054(2) 0.0030(16) 0.0083(16) -0.0055(14)
C17 0.036(2) 0.048(2) 0.080(3) 0.003(2) 0.024(2) -0.0119(17)
C18 0.0312(19) 0.049(2) 0.076(3) 0.004(2) 0.022(2) -0.0028(16)
C19 0.0244(16) 0.0435(19) 0.049(2) 0.0003(16) 0.0076(15) -0.0020(14)
C20 0.0229(15) 0.0403(18) 0.050(2) 0.0048(16) 0.0072(14) -0.0037(13)
C21 0.037(2) 0.066(3) 0.051(2) -0.011(2) 0.0125(18) 0.0020(18)
C22 0.045(2) 0.074(3) 0.050(2) -0.008(2) 0.015(2) 0.004(2)
C23 0.062(3) 0.071(3) 0.055(3) 0.004(2) 0.023(2) 0.005(2)
C24 0.060(3) 0.060(3) 0.054(3) -0.001(2) 0.022(2) 0.004(2)
C25 0.0286(17) 0.052(2) 0.049(2) -0.0023(18) 0.0085(16) 0.0067(15)
C26 0.0257(16) 0.055(2) 0.0397(19) -0.0051(17) 0.0041(14) 0.0039(15)
C27 0.040(2) 0.053(2) 0.051(2) 0.0000(19) 0.0144(18) 0.0012(17)
C28 0.043(2) 0.046(2) 0.051(2) -0.0092(18) 0.0115(18) -0.0033(17)
C29 0.0296(17) 0.051(2) 0.044(2) -0.0089(17) 0.0086(15) -0.0002(15)
C30 0.0297(17) 0.046(2) 0.045(2) -0.0062(16) 0.0091(15) 0.0022(14)
C31 0.042(2) 0.062(3) 0.053(3) -0.012(2) 0.0067(19) 0.010(2)
C32 0.057(3) 0.073(3) 0.050(3) -0.012(2) 0.012(2) 0.014(2)
C33 0.062(3) 0.076(3) 0.047(3) -0.001(2) 0.012(2) 0.021(3)
C34 0.045(2) 0.058(3) 0.049(2) -0.003(2) 0.0118(19) 0.0124(19)
C35 0.0247(16) 0.047(2) 0.045(2) -0.0067(16) 0.0058(14) 0.0030(14)
C36 0.0258(16) 0.047(2) 0.043(2) -0.0054(16) 0.0093(14) 0.0011(14)
C37 0.040(2) 0.045(2) 0.057(2) -0.0016(18) 0.0170(18) 0.0049(16)
C38 0.042(2) 0.046(2) 0.052(2) -0.0055(18) 0.0141(18) 0.0027(16)
C39 0.0326(17) 0.045(2) 0.042(2) -0.0069(16) 0.0074(15) -0.0017(15)
C40 0.0291(17) 0.046(2) 0.045(2) -0.0068(16) 0.0080(15) -0.0030(14)
C41 0.032(2) 0.067(3) 0.077(3) -0.015(3) 0.015(2) 0.0108(19)
C42 0.030(2) 0.082(4) 0.083(4) -0.018(3) 0.007(2) 0.016(2)
C43 0.039(3) 0.088(4) 0.078(4) -0.007(3) 0.000(3) 0.022(3)
C44 0.045(3) 0.083(4) 0.061(3) 0.005(3) 0.005(2) 0.022(3)
C45 0.036(2) 0.058(3) 0.053(2) -0.008(2) 0.0087(18) 0.0120(18)
C46 0.040(2) 0.059(3) 0.054(3) 0.000(2) 0.0128(19) 0.0120(19)
C47 0.064(3) 0.082(4) 0.084(4) 0.031(3) 0.034(3) 0.028(3)
C48 0.075(4) 0.075(4) 0.106(5) 0.033(4) 0.050(4) 0.020(3)
C49 0.047(3) 0.064(3) 0.052(3) 0.000(2) 0.020(2) 0.006(2)
C50 0.035(2) 0.058(2) 0.047(2) -0.0028(18) 0.0138(17) 0.0037(17)
C51 0.0267(18) 0.061(3) 0.068(3) -0.008(2) 0.0128(19) -0.0040(17)
C52 0.035(2) 0.072(3) 0.088(4) -0.020(3) 0.021(2) -0.017(2)
C53 0.046(3) 0.072(3) 0.097(5) -0.022(3) 0.036(3) -0.019(2)
C54 0.052(3) 0.061(3) 0.078(4) -0.014(3) 0.029(3) -0.018(2)
C55 0.038(2) 0.048(2) 0.055(2) -0.0145(19) 0.0169(18) -0.0090(16)
C56 0.043(2) 0.055(2) 0.048(2) -0.0093(19) 0.0144(19) -0.0121(18)
C57 0.067(4) 0.092(4) 0.067(4) 0.020(3) 0.008(3) -0.027(3)
C58 0.066(4) 0.097(5) 0.070(4) 0.028(4) -0.002(3) -0.021(4)
C59 0.046(3) 0.062(3) 0.046(2) -0.001(2) 0.005(2) -0.005(2)
C60 0.0336(19) 0.051(2) 0.047(2) -0.0037(18) 0.0072(17) -0.0018(16)
S1 0.0526(7) 0.0695(8) 0.0647(8) 0.0031(6) -0.0035(6) 0.0082(6)
F1 0.0578(18) 0.079(2) 0.068(2) 0.0141(17) 0.0090(15) 0.0203(16)
F2 0.075(2) 0.104(3) 0.075(2) 0.001(2) 0.0278(19) -0.016(2)
F3 0.0488(16) 0.083(2) 0.070(2) 0.0013(17) 0.0024(14) -0.0068(15)
O1 0.063(3) 0.077(3) 0.088(3) -0.007(2) 0.005(2) -0.006(2)
O2 0.097(4) 0.086(3) 0.067(3) 0.016(2) 0.027(3) 0.005(3)
O3 0.047(2) 0.089(3) 0.117(4) -0.007(3) -0.016(2) 0.020(2)
C61 0.042(2) 0.061(3) 0.060(3) 0.001(2) 0.004(2) -0.0011(19)
S2 0.1146(18) 0.0991(15) 0.0929(14) -0.0096(11) 0.0308(13) 0.0210(13)
F4 0.148(7) 0.229(11) 0.210(8) -0.121(9) -0.020(6) 0.047(7)
F5 0.245(12) 0.160(8) 0.340(14) -0.074(9) 0.211(12) -0.054(8)
F6 0.134(5) 0.103(4) 0.149(6) -0.013(4) 0.044(4) 0.011(3)
O4 0.137(6) 0.151(6) 0.099(4) 0.009(4) 0.051(4) 0.074(5)
O5 0.275(13) 0.163(8) 0.106(5) 0.033(5) 0.105(8) 0.083(8)
O6 0.172(8) 0.140(7) 0.147(7) -0.052(6) 0.010(6) 0.064(6)
C62 0.108(7) 0.130(8) 0.118(7) -0.021(6) 0.039(5) 0.023(5)
S3 0.0328(6) 0.0818(9) 0.0813(9) 0.0329(7) 0.0057(5) -0.0114(5)
F7 0.142(5) 0.091(3) 0.105(4) 0.009(3) 0.015(4) -0.018(3)
F8 0.117(4) 0.142(5) 0.122(4) -0.021(4) 0.059(4) -0.033(4)
F9 0.141(5) 0.110(4) 0.088(3) 0.034(3) 0.013(3) -0.017(3)
O7 0.0390(17) 0.081(3) 0.082(3) 0.033(2) 0.0065(17) -0.0071(17)
O8 0.0289(18) 0.122(4) 0.113(4) 0.047(3) 0.002(2) -0.011(2)
O9 0.045(2) 0.074(3) 0.097(3) 0.022(2) 0.011(2) -0.0083(17)
C63 0.079(4) 0.082(4) 0.088(4) 0.026(3) 0.014(3) -0.014(3)
S4 0.122 0.122 0.132 0.000 0.060 0.000
F10 0.173 0.173 0.173 0.000 0.071 0.000
F11 0.216 0.216 0.216 0.000 0.089 0.000
F12 0.071 0.072 0.071 -0.002 0.029 0.000
O10 0.144 0.146 0.161 -0.013 0.059 0.025
O11 0.113 0.118 0.089 -0.006 0.039 -0.018
O12 0.125 0.111 0.122 0.001 0.073 -0.003
C64 0.119 0.124 0.112 0.000 0.064 0.000
S4A 0.074 0.114 0.097 0.019 0.028 -0.001
F13 0.171 0.203 0.221 0.025 0.109 -0.015
F14 0.171 0.191 0.149 -0.010 0.036 -0.003
F15 0.213 0.164 0.224 0.031 0.082 0.058
O13 0.231 0.194 0.154 -0.016 0.086 -0.025
O14 0.163 0.112 0.302 -0.008 0.065 -0.052
O15 0.243 0.160 0.188 -0.024 0.164 -0.032
C64A 0.077 0.105 0.078 0.017 0.046 0.021
N13 0.126(7) 0.081(4) 0.143(7) -0.026(5) 0.072(6) -0.030(5)
C65 0.104(7) 0.074(5) 0.132(8) -0.019(5) 0.056(6) -0.024(5)
C66 0.124(10) 0.125(10) 0.214(17) 0.021(10) 0.077(11) -0.008(8)

loop_
_atom_type_symbol
_atom_type_description
_atom_type_scat_dispersion_real
_atom_type_scat_dispersion_imag
_atom_type_scat_source
C C 0.0181 0.0091 'International Tables Vol C Tables 4.2.6.8 and 6.1.1.4'
H H 0.0000 0.0000 'International Tables Vol C Tables 4.2.6.8 and 6.1.1.4'
F F 0.0727 0.0534 'International Tables Vol C Tables 4.2.6.8 and 6.1.1.4'
N N 0.0311 0.0180 'International Tables Vol C Tables 4.2.6.8 and 6.1.1.4'
Ni Ni -3.0029 0.5091 'International Tables Vol C Tables 4.2.6.8 and 6.1.1.4'
O O 0.0492 0.0322 'International Tables Vol C Tables 4.2.6.8 and 6.1.1.4'
S S 0.3331 0.5567 'International Tables Vol C Tables 4.2.6.8 and 6.1.1.4'

loop_
_exptl_crystal_face_index_h
_exptl_crystal_face_index_k
_exptl_crystal_face_index_l
_exptl_crystal_face_perp_dist
-4 -8 13 0.1253
2 13 -3 0.0836
4 11 -10 0.1027
-1 -13 -5 0.1085
-17 3 -2 0.0845
10 -1 10 0.1259
18 -3 1 0.0700
18 -4 -11 0.1015
3 0 14 0.1887
-20 4 7 0.1893
-1 -1 -15 0.1945
8 -12 -2 0.0842
-16 -7 0 0.0757
-18 -7 5 0.0967
-18 -6 9 0.1268
16 7 0 0.0938
12 10 -6 0.0840
11 11 -1 0.0891
-19 1 0 0.0716
19 4 -5 0.0754

loop_
_geom_angle_atom_site_label_1
_geom_angle_atom_site_label_2
_geom_angle_atom_site_label_3
_geom_angle
_geom_angle_site_symmetry_1
_geom_angle_site_symmetry_3
_geom_angle_publ_flag
N1 Ni1 N10 84.39(16) . . ?
N2 Ni1 N1 77.87(14) . . ?
N2 Ni1 N10 95.27(14) . . ?
N5 Ni1 N1 96.85(16) . . ?
N5 Ni1 N2 90.01(14) . . ?
N5 Ni1 N6 78.78(15) . . ?
N5 Ni1 N10 174.72(14) . . ?
N6 Ni1 N1 172.10(15) . . ?
N6 Ni1 N2 95.45(13) . . ?
N6 Ni1 N10 100.56(15) . . ?
N9 Ni1 N1 97.09(15) . . ?
N9 Ni1 N2 172.67(16) . . ?
N9 Ni1 N5 95.92(16) . . ?
N9 Ni1 N6 89.95(14) . . ?
N9 Ni1 N10 78.83(16) . . ?
N3 Ni2 N4 78.34(14) 2_656 2_656 ?
N3 Ni2 N12 84.28(15) 2_656 . ?
N4 Ni2 N12 95.56(14) 2_656 . ?
N7 Ni2 N3 97.46(15) . 2_656 ?
N7 Ni2 N4 88.65(15) . 2_656 ?
N7 Ni2 N8 78.65(15) . . ?
N7 Ni2 N12 175.70(15) . . ?
N8 Ni2 N3 170.75(16) . 2_656 ?
N8 Ni2 N4 93.10(13) . 2_656 ?
N8 Ni2 N12 100.19(15) . . ?
N11 Ni2 N3 95.02(15) . 2_656 ?
N11 Ni2 N4 171.91(15) . 2_656 ?
N11 Ni2 N7 96.87(16) . . ?
N11 Ni2 N8 93.78(14) . . ?
N11 Ni2 N12 79.04(16) . . ?
C1 N1 Ni1 125.1(3) . . ?
C5 N1 Ni1 114.3(3) . . ?
C5 N1 C1 119.9(4) . . ?
C6 N2 Ni1 115.5(3) . . ?
C10 N2 Ni1 125.8(3) . . ?
C10 N2 C6 118.6(3) . . ?
C11 N3 Ni2 126.1(3) . 2_656 ?
C15 N3 Ni2 114.6(3) . 2_656 ?
C15 N3 C11 117.7(4) . . ?
C16 N4 Ni2 114.1(3) . 2_656 ?
C20 N4 Ni2 126.9(3) . 2_656 ?
C20 N4 C16 118.8(4) . . ?
C21 N5 Ni1 126.4(4) . . ?
C21 N5 C25 118.8(5) . . ?
C25 N5 Ni1 114.5(3) . . ?
C26 N6 Ni1 115.5(3) . . ?
C30 N6 Ni1 125.5(3) . . ?
C30 N6 C26 119.0(4) . . ?
C31 N7 Ni2 126.2(3) . . ?
C31 N7 C35 118.5(4) . . ?
C35 N7 Ni2 114.9(3) . . ?
C36 N8 Ni2 114.9(3) . . ?
C36 N8 C40 118.4(4) . . ?
C40 N8 Ni2 126.2(3) . . ?
C41 N9 Ni1 125.3(4) . . ?
C45 N9 Ni1 115.4(3) . . ?
C45 N9 C41 119.0(4) . . ?
C46 N10 Ni1 110.8(3) . . ?
C46 N10 C50 119.7(5) . . ?
C50 N10 Ni1 126.6(3) . . ?
C51 N11 Ni2 125.2(4) . . ?
C55 N11 Ni2 116.0(3) . . ?
C55 N11 C51 118.8(4) . . ?
C56 N12 Ni2 112.0(3) . . ?
C60 N12 Ni2 126.2(3) . . ?
C60 N12 C56 119.1(4) . . ?
N1 C1 H1 119.2 . . ?
N1 C1 C2 121.7(5) . . ?
C2 C1 H1 119.2 . . ?
C1 C2 H2 120.5 . . ?
C3 C2 C1 119.0(5) . . ?
C3 C2 H2 120.5 . . ?
C2 C3 H3 120.6 . . ?
C2 C3 C4 118.7(5) . . ?
C4 C3 H3 120.6 . . ?
C3 C4 H4 120.4 . . ?
C3 C4 C5 119.2(5) . . ?
C5 C4 H4 120.4 . . ?
N1 C5 C4 121.3(5) . . ?
N1 C5 C6 115.8(4) . . ?
C4 C5 C6 122.8(4) . . ?
N2 C6 C5 114.5(4) . . ?
N2 C6 C7 120.9(4) . . ?
C7 C6 C5 124.6(4) . . ?
C6 C7 H7 120.1 . . ?
C6 C7 C8 119.9(4) . . ?
C8 C7 H7 120.1 . . ?
C7 C8 H8 120.5 . . ?
C7 C8 C9 119.0(4) . . ?
C9 C8 H8 120.5 . . ?
C8 C9 C19 121.9(4) . . ?
C10 C9 C8 118.0(4) . . ?
C10 C9 C19 120.1(4) . . ?
N2 C10 C9 123.4(4) . . ?
N2 C10 H10 118.3 . . ?
C9 C10 H10 118.3 . . ?
N3 C11 H11 118.7 . . ?
N3 C11 C12 122.6(5) . . ?
C12 C11 H11 118.7 . . ?
C11 C12 H12 120.4 . . ?
C13 C12 C11 119.2(5) . . ?
C13 C12 H12 120.4 . . ?
C12 C13 H13 120.3 . . ?
C12 C13 C14 119.3(5) . . ?
C14 C13 H13 120.3 . . ?
C13 C14 H14 120.9 . . ?
C13 C14 C15 118.2(5) . . ?
C15 C14 H14 120.9 . . ?
N3 C15 C14 122.8(4) . . ?
N3 C15 C16 115.0(4) . . ?
C14 C15 C16 122.1(4) . . ?
N4 C16 C15 115.7(4) . . ?
N4 C16 C17 121.7(4) . . ?
C17 C16 C15 122.6(4) . . ?
C16 C17 H17 120.5 . . ?
C16 C17 C18 119.0(4) . . ?
C18 C17 H17 120.5 . . ?
C17 C18 H18 120.1 . . ?
C17 C18 C19 119.8(4) . . ?
C19 C18 H18 120.1 . . ?
C18 C19 C9 121.0(4) . . ?
C18 C19 C20 117.2(4) . . ?
C20 C19 C9 121.8(4) . . ?
N4 C20 C19 123.5(4) . . ?
N4 C20 H20 118.3 . . ?
C19 C20 H20 118.3 . . ?
N5 C21 H21 118.5 . . ?
N5 C21 C22 123.0(5) . . ?
C22 C21 H21 118.5 . . ?
C21 C22 H22 120.7 . . ?
C21 C22 C23 118.6(5) . . ?
C23 C22 H22 120.7 . . ?
C22 C23 H23 120.5 . . ?
C22 C23 C24 118.9(6) . . ?
C24 C23 H23 120.5 . . ?
C23 C24 H24 120.6 . . ?
C25 C24 C23 118.7(5) . . ?
C25 C24 H24 120.6 . . ?
N5 C25 C24 121.9(4) . . ?
N5 C25 C26 115.7(4) . . ?
C24 C25 C26 122.3(5) . . ?
N6 C26 C25 114.3(4) . . ?
N6 C26 C27 122.2(4) . . ?
C27 C26 C25 123.5(4) . . ?
C26 C27 H27 120.8 . . ?
C26 C27 C28 118.3(5) . . ?
C28 C27 H27 120.8 . . ?
C27 C28 H28 120.2 . . ?
C29 C28 C27 119.7(4) . . ?
C29 C28 H28 120.2 . . ?
C28 C29 C30 118.3(4) . . ?
C28 C29 C39 120.7(4) . . ?
C30 C29 C39 121.1(4) . . ?
N6 C30 C29 122.5(4) . . ?
N6 C30 H30 118.7 . . ?
C29 C30 H30 118.7 . . ?
N7 C31 H31 118.7 . . ?
N7 C31 C32 122.6(5) . . ?
C32 C31 H31 118.7 . . ?
C31 C32 H32 120.3 . . ?
C31 C32 C33 119.4(5) . . ?
C33 C32 H32 120.3 . . ?
C32 C33 H33 120.8 . . ?
C32 C33 C34 118.4(5) . . ?
C34 C33 H33 120.8 . . ?
C33 C34 H34 120.5 . . ?
C35 C34 C33 119.0(5) . . ?
C35 C34 H34 120.5 . . ?
N7 C35 C34 122.1(4) . . ?
N7 C35 C36 114.9(4) . . ?
C34 C35 C36 123.0(4) . . ?
N8 C36 C35 114.7(4) . . ?
N8 C36 C37 121.8(4) . . ?
C37 C36 C35 123.5(4) . . ?
C36 C37 H37 120.5 . . ?
C38 C37 C36 118.9(4) . . ?
C38 C37 H37 120.5 . . ?
C37 C38 H38 119.9 . . ?
C37 C38 C39 120.3(4) . . ?
C39 C38 H38 119.9 . . ?
C38 C39 C29 122.0(4) . . ?
C40 C39 C29 120.5(4) . . ?
C40 C39 C38 117.5(4) . . ?
N8 C40 C39 122.7(4) . . ?
N8 C40 H40 118.6 . . ?
C39 C40 H40 118.6 . . ?
N9 C41 H41 119.2 . . ?
N9 C41 C42 121.7(7) . . ?
C42 C41 H41 119.2 . . ?
C41 C42 H42 120.2 . . ?
C43 C42 C41 119.5(6) . . ?
C43 C42 H42 120.2 . . ?
C42 C43 H43 120.5 . . ?
C42 C43 C44 118.9(5) . . ?
C44 C43 H43 120.5 . . ?
C43 C44 H44 120.5 . . ?
C43 C44 C45 119.0(7) . . ?
C45 C44 H44 120.5 . . ?
N9 C45 C44 121.8(5) . . ?
N9 C45 C46 115.4(4) . . ?
C44 C45 C46 122.8(6) . . ?
N10 C46 C45 116.2(5) . . ?
N10 C46 C47 121.0(5) . . ?
C47 C46 C45 122.8(5) . . ?
C46 C47 H47 120.1 . . ?
C48 C47 C46 119.7(5) . . ?
C48 C47 H47 120.1 . . ?
C47 C48 H48 120.3 . . ?
C47 C48 C49 119.4(6) . . ?
C49 C48 H48 120.3 . . ?
C48 C49 C49 119.3(4) . 2_656 ?
C50 C49 C48 117.8(5) . . ?
C50 C49 C49 122.8(4) . 2_656 ?
N10 C50 C49 122.2(4) . . ?
N10 C50 H50 118.9 . . ?
C49 C50 H50 118.9 . . ?
N11 C51 H51 119.2 . . ?
N11 C51 C52 121.6(6) . . ?
C52 C51 H51 119.2 . . ?
C51 C52 H52 120.7 . . ?
C53 C52 C51 118.7(5) . . ?
C53 C52 H52 120.7 . . ?
C52 C53 H53 119.5 . . ?
C52 C53 C54 121.0(5) . . ?
C54 C53 H53 119.5 . . ?
C53 C54 H54 121.3 . . ?
C53 C54 C55 117.5(6) . . ?
C55 C54 H54 121.3 . . ?
N11 C55 C54 122.5(5) . . ?
N11 C55 C56 116.0(4) . . ?
C54 C55 C56 121.5(5) . . ?
N12 C56 C55 115.8(4) . . ?
N12 C56 C57 121.0(5) . . ?
C57 C56 C55 123.1(5) . . ?
C56 C57 H57 120.3 . . ?
C56 C57 C58 119.3(6) . . ?
C58 C57 H57 120.3 . . ?
C57 C58 H58 120.3 . . ?
C57 C58 C59 119.5(6) . . ?
C59 C58 H58 120.3 . . ?
C58 C59 C59 118.6(5) . 2_656 ?
C60 C59 C58 117.8(5) . . ?
C60 C59 C59 123.5(5) . 2_656 ?
N12 C60 C59 123.3(5) . . ?
N12 C60 H60 118.4 . . ?
C59 C60 H60 118.4 . . ?
O1 S1 O2 115.0(4) . . ?
O1 S1 C61 103.9(3) . . ?
O2 S1 C61 102.9(3) . . ?
O3 S1 O1 114.8(4) . . ?
O3 S1 O2 115.6(4) . . ?
O3 S1 C61 102.1(3) . . ?
F1 C61 S1 113.5(4) . . ?
F1 C61 F2 107.8(5) . . ?
F1 C61 F3 107.1(4) . . ?
F2 C61 S1 110.1(4) . . ?
F2 C61 F3 107.6(5) . . ?
F3 C61 S1 110.5(4) . . ?
O4 S2 O6 114.7(5) . . ?
O4 S2 C62 103.5(6) . . ?
O5 S2 O4 119.4(7) . . ?
O5 S2 O6 114.5(8) . . ?
O5 S2 C62 98.7(7) . . ?
O6 S2 C62 101.9(7) . . ?
F4 C62 S2 114.7(12) . . ?
F4 C62 F5 101.8(14) . . ?
F4 C62 F6 107.4(10) . . ?
F5 C62 S2 112.7(9) . . ?
F6 C62 S2 112.7(10) . . ?
F6 C62 F5 106.7(13) . . ?
O7 S3 O8 115.5(3) . . ?
O7 S3 C63 102.0(4) . . ?
O8 S3 C63 103.1(4) . . ?
O9 S3 O7 115.6(3) . . ?
O9 S3 O8 113.8(3) . . ?
O9 S3 C63 104.4(3) . . ?
F7 C63 S3 110.1(6) . . ?
F7 C63 F8 110.7(9) . . ?
F8 C63 S3 108.9(6) . . ?
F9 C63 S3 111.9(8) . . ?
F9 C63 F7 105.3(7) . . ?
F9 C63 F8 109.9(8) . . ?
O10 S4 O10 143.2 . 2_656 ?
O10 S4 O11 114.0 2_656 2_656 ?
O10 S4 O11 63.4 2_656 . ?
O10 S4 O11 114.0 . . ?
O10 S4 O11 63.4 . 2_656 ?
O10 S4 O12 123.4 . . ?
O10 S4 O12 40.7 . 2_656 ?
O10 S4 O12 123.4 2_656 2_656 ?
O10 S4 O12 40.7 2_656 . ?
O10 S4 C64 108.4 . . ?
O10 S4 C64 108.4 2_656 . ?
O11 S4 O11 172.5 . 2_656 ?
O11 S4 C64 93.7 . . ?
O11 S4 C64 93.7 2_656 . ?
O12 S4 O11 73.4 2_656 . ?
O12 S4 O11 104.1 2_656 2_656 ?
O12 S4 O11 104.1 . . ?
O12 S4 O11 73.4 . 2_656 ?
O12 S4 O12 141.5 2_656 . ?
O12 S4 C64 109.3 2_656 . ?
O12 S4 C64 109.3 . . ?
F11 F10 F12 137.4 2_656 2_656 ?
F11 F10 C64 69.5 2_656 . ?
F12 F10 C64 68.8 2_656 . ?
F10 F11 F12 113.1 2_656 2_656 ?
F10 F11 C64 60.0 2_656 . ?
C64 F11 F12 57.7 . 2_656 ?
F10 F12 F11 97.4 2_656 2_656 ?
F10 F12 C64 55.8 2_656 . ?
C64 F12 F11 54.1 . 2_656 ?
S4 O10 O11 59.9 . 2_656 ?
O12 O10 S4 70.6 2_656 . ?
O12 O10 O11 130.4 2_656 2_656 ?
S4 O11 O10 56.7 . 2_656 ?
S4 O11 O12 52.4 . 2_656 ?
O10 O11 O12 100.9 2_656 2_656 ?
S4 O12 O11 54.2 . 2_656 ?
O10 O12 S4 68.7 2_656 . ?
O10 O12 O11 122.7 2_656 2_656 ?
F10 C64 S4 119.6 . . ?
F10 C64 S4 119.6 2_656 . ?
F10 C64 F10 120.8 . 2_656 ?
F10 C64 F11 108.3 2_656 2_656 ?
F10 C64 F11 108.3 . . ?
F10 C64 F11 50.5 2_656 . ?
F10 C64 F11 50.5 . 2_656 ?
F10 C64 F12 55.4 2_656 . ?
F10 C64 F12 114.2 . . ?
F10 C64 F12 55.4 . 2_656 ?
F10 C64 F12 114.2 2_656 2_656 ?
F11 C64 S4 109.0 2_656 . ?
F11 C64 S4 109.0 . . ?
F11 C64 F11 142.0 . 2_656 ?
F11 C64 F12 68.2 2_656 . ?
F11 C64 F12 105.5 . . ?
F11 C64 F12 105.5 2_656 2_656 ?
F11 C64 F12 68.2 . 2_656 ?
F12 C64 S4 99.2 2_656 . ?
F12 C64 S4 99.2 . . ?
F12 C64 F12 161.7 . 2_656 ?
O13 S4A O14 107.1 . . ?
O13 S4A O15 122.4 . . ?
O13 S4A C64A 105.3 . . ?
O14 S4A C64A 98.9 . . ?
O15 S4A O13 139.9 2_656 . ?
O15 S4A O14 106.4 2_656 . ?
O15 S4A O14 115.1 . . ?
O15 S4A O15 58.5 2_656 . ?
O15 S4A C64A 47.8 2_656 . ?
O15 S4A C64A 104.7 . . ?
O14 O14 S4A 89.9 2_656 . ?
S4A O15 S4A 82.6 2_656 . ?
S4A O15 C64A 87.4 2_656 2_656 ?
O15 O15 S4A 51.5 2_656 . ?
C64A O15 S4A 144.0 2_656 . ?
F13 C64A S4A 109.2 . . ?
F13 C64A F15 107.8 . . ?
F14 C64A S4A 109.9 . . ?
F14 C64A F13 108.5 . . ?
F14 C64A F15 107.0 . . ?
F15 C64A S4A 114.3 . . ?
O15 C64A S4A 44.7 2_656 . ?
O15 C64A F13 144.0 2_656 . ?
O15 C64A F15 106.5 2_656 . ?
N13 C65 C66 173.0(15) . . ?
C65 C66 H66A 109.5 . . ?
C65 C66 H66B 109.5 . . ?
C65 C66 H66C 109.5 . . ?
H66A C66 H66B 109.5 . . ?
H66A C66 H66C 109.5 . . ?
H66B C66 H66C 109.5 . . ?

loop_
_geom_bond_atom_site_label_1
_geom_bond_atom_site_label_2
_geom_bond_distance
_geom_bond_site_symmetry_2
_geom_bond_publ_flag
Ni1 N1 2.105(4) . ?
Ni1 N2 2.072(3) . ?
Ni1 N5 2.066(4) . ?
Ni1 N6 2.069(4) . ?
Ni1 N9 2.055(4) . ?
Ni1 N10 2.133(4) . ?
Ni2 N3 2.081(4) 2_656 ?
Ni2 N4 2.095(4) 2_656 ?
Ni2 N7 2.068(4) . ?
Ni2 N8 2.067(4) . ?
Ni2 N11 2.052(4) . ?
Ni2 N12 2.134(4) . ?
N1 C1 1.349(6) . ?
N1 C5 1.328(6) . ?
N2 C6 1.358(5) . ?
N2 C10 1.336(6) . ?
N3 C11 1.352(6) . ?
N3 C15 1.336(6) . ?
N4 C16 1.350(5) . ?
N4 C20 1.339(5) . ?
N5 C21 1.337(6) . ?
N5 C25 1.348(6) . ?
N6 C26 1.349(6) . ?
N6 C30 1.343(6) . ?
N7 C31 1.342(7) . ?
N7 C35 1.351(6) . ?
N8 C36 1.352(6) . ?
N8 C40 1.355(6) . ?
N9 C41 1.355(7) . ?
N9 C45 1.330(8) . ?
N10 C46 1.338(6) . ?
N10 C50 1.351(6) . ?
N11 C51 1.352(6) . ?
N11 C55 1.326(7) . ?
N12 C56 1.351(6) . ?
N12 C60 1.343(6) . ?
C1 H1 0.9500 . ?
C1 C2 1.390(8) . ?
C2 H2 0.9500 . ?
C2 C3 1.382(9) . ?
C3 H3 0.9500 . ?
C3 C4 1.395(9) . ?
C4 H4 0.9500 . ?
C4 C5 1.398(6) . ?
C5 C6 1.480(6) . ?
C6 C7 1.384(6) . ?
C7 H7 0.9500 . ?
C7 C8 1.387(7) . ?
C8 H8 0.9500 . ?
C8 C9 1.389(6) . ?
C9 C10 1.384(5) . ?
C9 C19 1.475(6) . ?
C10 H10 0.9500 . ?
C11 H11 0.9500 . ?
C11 C12 1.381(7) . ?
C12 H12 0.9500 . ?
C12 C13 1.377(8) . ?
C13 H13 0.9500 . ?
C13 C14 1.381(8) . ?
C14 H14 0.9500 . ?
C14 C15 1.402(6) . ?
C15 C16 1.475(6) . ?
C16 C17 1.385(7) . ?
C17 H17 0.9500 . ?
C17 C18 1.394(7) . ?
C18 H18 0.9500 . ?
C18 C19 1.393(6) . ?
C19 C20 1.394(6) . ?
C20 H20 0.9500 . ?
C21 H21 0.9500 . ?
C21 C22 1.381(8) . ?
C22 H22 0.9500 . ?
C22 C23 1.393(9) . ?
C23 H23 0.9500 . ?
C23 C24 1.397(8) . ?
C24 H24 0.9500 . ?
C24 C25 1.392(8) . ?
C25 C26 1.482(6) . ?
C26 C27 1.378(7) . ?
C27 H27 0.9500 . ?
C27 C28 1.404(7) . ?
C28 H28 0.9500 . ?
C28 C29 1.383(7) . ?
C29 C30 1.387(6) . ?
C29 C39 1.486(6) . ?
C30 H30 0.9500 . ?
C31 H31 0.9500 . ?
C31 C32 1.381(8) . ?
C32 H32 0.9500 . ?
C32 C33 1.385(8) . ?
C33 H33 0.9500 . ?
C33 C34 1.400(8) . ?
C34 H34 0.9500 . ?
C34 C35 1.385(7) . ?
C35 C36 1.488(6) . ?
C36 C37 1.393(6) . ?
C37 H37 0.9500 . ?
C37 C38 1.372(7) . ?
C38 H38 0.9500 . ?
C38 C39 1.398(7) . ?
C39 C40 1.388(6) . ?
C40 H40 0.9500 . ?
C41 H41 0.9500 . ?
C41 C42 1.384(8) . ?
C42 H42 0.9500 . ?
C42 C43 1.368(11) . ?
C43 H43 0.9500 . ?
C43 C44 1.389(10) . ?
C44 H44 0.9500 . ?
C44 C45 1.393(7) . ?
C45 C46 1.478(7) . ?
C46 C47 1.388(9) . ?
C47 H47 0.9500 . ?
C47 C48 1.383(9) . ?
C48 H48 0.9500 . ?
C48 C49 1.393(8) . ?
C49 C49 1.482(10) 2_656 ?
C49 C50 1.392(8) . ?
C50 H50 0.9500 . ?
C51 H51 0.9500 . ?
C51 C52 1.402(7) . ?
C52 H52 0.9500 . ?
C52 C53 1.348(11) . ?
C53 H53 0.9500 . ?
C53 C54 1.384(9) . ?
C54 H54 0.9500 . ?
C54 C55 1.405(7) . ?
C55 C56 1.489(6) . ?
C56 C57 1.386(9) . ?
C57 H57 0.9500 . ?
C57 C58 1.391(10) . ?
C58 H58 0.9500 . ?
C58 C59 1.391(9) . ?
C59 C59 1.498(10) 2_656 ?
C59 C60 1.375(7) . ?
C60 H60 0.9500 . ?
S1 O1 1.440(5) . ?
S1 O2 1.443(6) . ?
S1 O3 1.435(5) . ?
S1 C61 1.813(6) . ?
F1 C61 1.317(7) . ?
F2 C61 1.346(8) . ?
F3 C61 1.367(7) . ?
S2 O4 1.378(8) . ?
S2 O5 1.358(10) . ?
S2 O6 1.446(10) . ?
S2 C62 1.750(15) . ?
F4 C62 1.315(15) . ?
F5 C62 1.366(17) . ?
F6 C62 1.342(13) . ?
S3 O7 1.440(4) . ?
S3 O8 1.440(4) . ?
S3 O9 1.437(5) . ?
S3 C63 1.836(11) . ?
F7 C63 1.319(10) . ?
F8 C63 1.334(11) . ?
F9 C63 1.321(9) . ?
S4 O10 1.4201 2_656 ?
S4 O10 1.4200 . ?
S4 O11 1.4710 2_656 ?
S4 O11 1.4709 . ?
S4 O12 1.4380 2_656 ?
S4 O12 1.4381 . ?
S4 C64 1.8173 . ?
F10 F11 1.1097 2_656 ?
F10 F12 1.2405 2_656 ?
F10 C64 1.2455 . ?
F11 F12 1.5438 2_656 ?
F11 C64 1.3466 . ?
F12 C64 1.4047 . ?
O10 O11 1.5206 2_656 ?
O10 O12 0.9938 2_656 ?
O11 O12 1.7381 2_656 ?
S4A S4A 1.8610 2_656 ?
S4A O13 1.5016 . ?
S4A O14 1.6080 . ?
S4A O14 2.1358 2_656 ?
S4A O15 1.2751 2_656 ?
S4A O15 1.5291 . ?
S4A C64A 1.8098 . ?
F13 C64A 1.3444 . ?
F14 O15 1.5573 2_656 ?
F14 C64A 1.3388 . ?
F15 C64A 1.3495 . ?
O14 O14 1.4075 2_656 ?
O15 O15 1.3889 2_656 ?
O15 C64A 1.3429 2_656 ?
N13 C65 1.175(15) . ?
C65 C66 1.319(18) . ?
C66 H66A 0.9800 . ?
C66 H66B 0.9800 . ?
C66 H66C 0.9800 . ?

loop_
_geom_torsion_atom_site_label_1
_geom_torsion_atom_site_label_2
_geom_torsion_atom_site_label_3
_geom_torsion_atom_site_label_4
_geom_torsion
_geom_torsion_site_symmetry_1
_geom_torsion_site_symmetry_2
_geom_torsion_site_symmetry_3
_geom_torsion_site_symmetry_4
_geom_torsion_publ_flag
Ni1 N1 C1 C2 -168.2(5) . . . . ?
Ni1 N1 C5 C4 168.0(5) . . . . ?
Ni1 N1 C5 C6 -14.9(5) . . . . ?
Ni1 N2 C6 C5 4.8(5) . . . . ?
Ni1 N2 C6 C7 -177.2(4) . . . . ?
Ni1 N2 C10 C9 -180.0(3) . . . . ?
Ni1 N5 C21 C22 -169.6(4) . . . . ?
Ni1 N5 C25 C24 170.8(4) . . . . ?
Ni1 N5 C25 C26 -10.9(4) . . . . ?
Ni1 N6 C26 C25 4.7(4) . . . . ?
Ni1 N6 C26 C27 -176.8(3) . . . . ?
Ni1 N6 C30 C29 177.5(3) . . . . ?
Ni1 N9 C41 C42 -173.2(4) . . . . ?
Ni1 N9 C45 C44 175.2(4) . . . . ?
Ni1 N9 C45 C46 -2.4(5) . . . . ?
Ni1 N10 C46 C45 -20.7(5) . . . . ?
Ni1 N10 C46 C47 158.4(5) . . . . ?
Ni1 N10 C50 C49 -154.6(4) . . . . ?
Ni2 N3 C11 C12 -163.5(5) 2_656 . . . ?
Ni2 N3 C15 C14 163.6(4) 2_656 . . . ?
Ni2 N3 C15 C16 -16.7(5) 2_656 . . . ?
Ni2 N4 C16 C15 -1.4(5) 2_656 . . . ?
Ni2 N4 C16 C17 177.0(4) 2_656 . . . ?
Ni2 N4 C20 C19 -174.9(3) 2_656 . . . ?
Ni2 N7 C31 C32 -172.7(4) . . . . ?
Ni2 N7 C35 C34 172.9(4) . . . . ?
Ni2 N7 C35 C36 -8.9(4) . . . . ?
Ni2 N8 C36 C35 11.7(4) . . . . ?
Ni2 N8 C36 C37 -166.3(3) . . . . ?
Ni2 N8 C40 C39 169.2(3) . . . . ?
Ni2 N11 C51 C52 176.9(4) . . . . ?
Ni2 N11 C55 C54 -178.6(4) . . . . ?
Ni2 N11 C55 C56 -0.6(5) . . . . ?
Ni2 N12 C56 C55 -12.5(5) . . . . ?
Ni2 N12 C56 C57 162.8(6) . . . . ?
Ni2 N12 C60 C59 -157.3(4) . . . . ?
N1 C1 C2 C3 1.4(11) . . . . ?
N1 C5 C6 N2 6.9(6) . . . . ?
N1 C5 C6 C7 -171.1(5) . . . . ?
N2 C6 C7 C8 -3.1(8) . . . . ?
N3 C11 C12 C13 0.7(10) . . . . ?
N3 C15 C16 N4 12.1(6) . . . . ?
N3 C15 C16 C17 -166.3(5) . . . . ?
N4 C16 C17 C18 -0.9(8) . . . . ?
N5 C21 C22 C23 -1.6(8) . . . . ?
N5 C25 C26 N6 4.1(5) . . . . ?
N5 C25 C26 C27 -174.3(4) . . . . ?
N6 C26 C27 C28 -0.9(6) . . . . ?
N7 C31 C32 C33 1.8(10) . . . . ?
N7 C35 C36 N8 -1.8(5) . . . . ?
N7 C35 C36 C37 176.1(4) . . . . ?
N8 C36 C37 C38 -4.4(6) . . . . ?
N9 C41 C42 C43 -0.8(9) . . . . ?
N9 C45 C46 N10 16.2(7) . . . . ?
N9 C45 C46 C47 -162.8(6) . . . . ?
N10 C46 C47 C48 -0.8(11) . . . . ?
N11 C51 C52 C53 2.1(9) . . . . ?
N11 C55 C56 N12 9.1(6) . . . . ?
N11 C55 C56 C57 -166.1(6) . . . . ?
N12 C56 C57 C58 -1.8(12) . . . . ?
C1 N1 C5 C4 -2.5(8) . . . . ?
C1 N1 C5 C6 174.6(5) . . . . ?
C1 C2 C3 C4 -2.7(12) . . . . ?
C2 C3 C4 C5 1.6(12) . . . . ?
C3 C4 C5 N1 1.1(10) . . . . ?
C3 C4 C5 C6 -175.8(6) . . . . ?
C4 C5 C6 N2 -176.0(5) . . . . ?
C4 C5 C6 C7 6.0(9) . . . . ?
C5 N1 C1 C2 1.3(9) . . . . ?
C5 C6 C7 C8 174.8(5) . . . . ?
C6 N2 C10 C9 -2.3(7) . . . . ?
C6 C7 C8 C9 -1.4(9) . . . . ?
C7 C8 C9 C10 3.9(8) . . . . ?
C7 C8 C9 C19 -173.2(5) . . . . ?
C8 C9 C10 N2 -2.1(7) . . . . ?
C8 C9 C19 C18 132.0(5) . . . . ?
C8 C9 C19 C20 -47.4(7) . . . . ?
C9 C19 C20 N4 177.3(4) . . . . ?
C10 N2 C6 C5 -173.1(4) . . . . ?
C10 N2 C6 C7 5.0(7) . . . . ?
C10 C9 C19 C18 -45.1(7) . . . . ?
C10 C9 C19 C20 135.6(5) . . . . ?
C11 N3 C15 C14 -3.3(8) . . . . ?
C11 N3 C15 C16 176.4(4) . . . . ?
C11 C12 C13 C14 -1.6(11) . . . . ?
C12 C13 C14 C15 0.2(10) . . . . ?
C13 C14 C15 N3 2.4(9) . . . . ?
C13 C14 C15 C16 -177.2(5) . . . . ?
C14 C15 C16 N4 -168.2(5) . . . . ?
C14 C15 C16 C17 13.4(8) . . . . ?
C15 N3 C11 C12 1.7(8) . . . . ?
C15 C16 C17 C18 177.4(5) . . . . ?
C16 N4 C20 C19 0.7(6) . . . . ?
C16 C17 C18 C19 -0.5(8) . . . . ?
C17 C18 C19 C9 -177.5(5) . . . . ?
C17 C18 C19 C20 1.9(7) . . . . ?
C18 C19 C20 N4 -2.0(7) . . . . ?
C19 C9 C10 N2 175.1(4) . . . . ?
C20 N4 C16 C15 -177.6(4) . . . . ?
C20 N4 C16 C17 0.8(7) . . . . ?
C21 N5 C25 C24 -2.4(6) . . . . ?
C21 N5 C25 C26 175.8(4) . . . . ?
C21 C22 C23 C24 0.0(8) . . . . ?
C22 C23 C24 C25 0.4(8) . . . . ?
C23 C24 C25 N5 0.9(7) . . . . ?
C23 C24 C25 C26 -177.3(5) . . . . ?
C24 C25 C26 N6 -177.6(4) . . . . ?
C24 C25 C26 C27 3.9(6) . . . . ?
C25 N5 C21 C22 2.9(7) . . . . ?
C25 C26 C27 C28 177.4(4) . . . . ?
C26 N6 C30 C29 -1.2(6) . . . . ?
C26 C27 C28 C29 -0.9(7) . . . . ?
C27 C28 C29 C30 1.7(6) . . . . ?
C27 C28 C29 C39 -178.8(4) . . . . ?
C28 C29 C30 N6 -0.6(6) . . . . ?
C28 C29 C39 C38 137.0(5) . . . . ?
C28 C29 C39 C40 -43.8(6) . . . . ?
C29 C39 C40 N8 177.8(4) . . . . ?
C30 N6 C26 C25 -176.5(3) . . . . ?
C30 N6 C26 C27 2.0(6) . . . . ?
C30 C29 C39 C38 -43.4(6) . . . . ?
C30 C29 C39 C40 135.7(4) . . . . ?
C31 N7 C35 C34 -0.4(7) . . . . ?
C31 N7 C35 C36 177.7(4) . . . . ?
C31 C32 C33 C34 -2.6(10) . . . . ?
C32 C33 C34 C35 1.9(9) . . . . ?
C33 C34 C35 N7 -0.4(8) . . . . ?
C33 C34 C35 C36 -178.5(5) . . . . ?
C34 C35 C36 N8 176.4(4) . . . . ?
C34 C35 C36 C37 -5.7(7) . . . . ?
C35 N7 C31 C32 -0.2(8) . . . . ?
C35 C36 C37 C38 177.8(4) . . . . ?
C36 N8 C40 C39 -2.5(6) . . . . ?
C36 C37 C38 C39 -1.3(7) . . . . ?
C37 C38 C39 C29 -176.0(4) . . . . ?
C37 C38 C39 C40 4.8(6) . . . . ?
C38 C39 C40 N8 -3.0(6) . . . . ?
C39 C29 C30 N6 179.8(4) . . . . ?
C40 N8 C36 C35 -175.8(3) . . . . ?
C40 N8 C36 C37 6.3(6) . . . . ?
C41 N9 C45 C44 1.4(7) . . . . ?
C41 N9 C45 C46 -176.2(4) . . . . ?
C41 C42 C43 C44 0.4(10) . . . . ?
C42 C43 C44 C45 0.9(10) . . . . ?
C43 C44 C45 N9 -1.8(9) . . . . ?
C43 C44 C45 C46 175.6(6) . . . . ?
C44 C45 C46 N10 -161.4(5) . . . . ?
C44 C45 C46 C47 19.6(9) . . . . ?
C45 N9 C41 C42 -0.1(8) . . . . ?
C45 C46 C47 C48 178.2(7) . . . . ?
C46 N10 C50 C49 4.2(7) . . . . ?
C46 C47 C48 C49 4.4(13) . . . . ?
C47 C48 C49 C49 179.8(7) . . . 2_656 ?
C47 C48 C49 C50 -3.7(11) . . . . ?
C48 C49 C50 N10 -0.5(9) . . . . ?
C49 C49 C50 N10 175.8(5) 2_656 . . . ?
C50 N10 C46 C45 177.5(4) . . . . ?
C50 N10 C46 C47 -3.5(8) . . . . ?
C51 N11 C55 C54 0.2(7) . . . . ?
C51 N11 C55 C56 178.2(4) . . . . ?
C51 C52 C53 C54 -0.8(9) . . . . ?
C52 C53 C54 C55 -0.7(9) . . . . ?
C53 C54 C55 N11 1.0(8) . . . . ?
C53 C54 C55 C56 -176.9(5) . . . . ?
C54 C55 C56 N12 -172.9(5) . . . . ?
C54 C55 C56 C57 11.9(9) . . . . ?
C55 N11 C51 C52 -1.8(7) . . . . ?
C55 C56 C57 C58 173.2(7) . . . . ?
C56 N12 C60 C59 2.3(7) . . . . ?
C56 C57 C58 C59 0.3(14) . . . . ?
C57 C58 C59 C59 -174.4(8) . . . 2_656 ?
C57 C58 C59 C60 2.3(12) . . . . ?
C58 C59 C60 N12 -3.7(9) . . . . ?
C59 C59 C60 N12 172.9(5) 2_656 . . . ?
C60 N12 C56 C55 -174.8(4) . . . . ?
C60 N12 C56 C57 0.5(8) . . . . ?
O1 S1 C61 F1 64.6(5) . . . . ?
O1 S1 C61 F2 -56.3(5) . . . . ?
O1 S1 C61 F3 -175.0(4) . . . . ?
O2 S1 C61 F1 -55.6(5) . . . . ?
O2 S1 C61 F2 -176.5(4) . . . . ?
O2 S1 C61 F3 64.8(5) . . . . ?
O3 S1 C61 F1 -175.7(5) . . . . ?
O3 S1 C61 F2 63.4(5) . . . . ?
O3 S1 C61 F3 -55.3(5) . . . . ?
O4 S2 C62 F4 174.4(10) . . . . ?
O4 S2 C62 F5 58.5(12) . . . . ?
O4 S2 C62 F6 -62.3(11) . . . . ?
O5 S2 C62 F4 -62.4(12) . . . . ?
O5 S2 C62 F5 -178.2(12) . . . . ?
O5 S2 C62 F6 61.0(11) . . . . ?
O6 S2 C62 F4 55.0(12) . . . . ?
O6 S2 C62 F5 -60.8(13) . . . . ?
O6 S2 C62 F6 178.4(10) . . . . ?
O7 S3 C63 F7 58.9(7) . . . . ?
O7 S3 C63 F8 -62.7(6) . . . . ?
O7 S3 C63 F9 175.6(5) . . . . ?
O8 S3 C63 F7 -61.2(7) . . . . ?
O8 S3 C63 F8 177.2(6) . . . . ?
O8 S3 C63 F9 55.5(6) . . . . ?
O9 S3 C63 F7 179.6(6) . . . . ?
O9 S3 C63 F8 58.1(6) . . . . ?
O9 S3 C63 F9 -63.6(6) . . . . ?
F10 F11 C64 S4 -113.2 2_656 . . . ?
F10 F11 C64 F10 115.2 2_656 . . . ?
F10 F11 C64 F11 66.8 2_656 . . 2_656 ?
F10 F11 C64 F12 154.3 2_656 . . 2_656 ?
F10 F11 C64 F12 -7.5 2_656 . . . ?
F10 F12 C64 S4 119.8 2_656 . . . ?
F10 F12 C64 F10 -111.8 2_656 . . . ?
F10 F12 C64 F11 -133.3 2_656 . . 2_656 ?
F10 F12 C64 F11 7.0 2_656 . . . ?
F10 F12 C64 F12 -60.2 2_656 . . 2_656 ?
F11 F10 C64 S4 91.0 2_656 . . . ?
F11 F10 C64 F10 -89.0 2_656 . . 2_656 ?
F11 F10 C64 F11 -143.4 2_656 . . . ?
F11 F10 C64 F12 -26.2 2_656 . . . ?
F11 F10 C64 F12 171.2 2_656 . . 2_656 ?
F11 F12 C64 S4 -106.9 2_656 . . . ?
F11 F12 C64 F10 133.3 2_656 . . 2_656 ?
F11 F12 C64 F10 21.5 2_656 . . . ?
F11 F12 C64 F11 140.3 2_656 . . . ?
F11 F12 C64 F12 73.1 2_656 . . 2_656 ?
F12 F10 C64 S4 -80.3 2_656 . . . ?
F12 F10 C64 F10 99.7 2_656 . . 2_656 ?
F12 F10 C64 F11 -171.2 2_656 . . 2_656 ?
F12 F10 C64 F11 45.4 2_656 . . . ?
F12 F10 C64 F12 162.6 2_656 . . . ?
F12 F11 C64 S4 92.5 2_656 . . . ?
F12 F11 C64 F10 -39.1 2_656 . . . ?
F12 F11 C64 F10 -154.3 2_656 . . 2_656 ?
F12 F11 C64 F11 -87.5 2_656 . . 2_656 ?
F12 F11 C64 F12 -161.8 2_656 . . . ?
O10 S4 O10 O11 -95.1 2_656 . . 2_656 ?
O10 S4 O10 O12 81.6 2_656 . . 2_656 ?
O10 S4 O11 O10 139.2 . . . 2_656 ?
O10 S4 O11 O12 -3.0 . . . 2_656 ?
O10 S4 O11 O12 -142.3 2_656 . . 2_656 ?
O10 S4 O12 O10 -134.8 . . . 2_656 ?
O10 S4 O12 O11 40.9 . . . 2_656 ?
O10 S4 O12 O11 175.7 2_656 . . 2_656 ?
O10 S4 C64 F10 -115.4 2_656 . . 2_656 ?
O10 S4 C64 F10 64.6 2_656 . . . ?
O10 S4 C64 F10 -115.4 . . . . ?
O10 S4 C64 F10 64.6 . . . 2_656 ?
O10 S4 C64 F11 -60.7 2_656 . . . ?
O10 S4 C64 F11 119.3 2_656 . . 2_656 ?
O10 S4 C64 F11 -60.7 . . . 2_656 ?
O10 S4 C64 F11 119.3 . . . . ?
O10 S4 C64 F12 9.3 2_656 . . 2_656 ?
O10 S4 C64 F12 9.3 . . . . ?
O10 S4 C64 F12 -170.7 . . . 2_656 ?
O10 S4 C64 F12 -170.7 2_656 . . . ?
O11 S4 O10 O11 -172.2 . . . 2_656 ?
O11 S4 O10 O12 176.7 2_656 . . 2_656 ?
O11 S4 O10 O12 4.5 . . . 2_656 ?
O11 S4 O12 O10 -3.0 . . . 2_656 ?
O11 S4 O12 O10 -175.7 2_656 . . 2_656 ?
O11 S4 O12 O11 172.7 . . . 2_656 ?
O11 S4 C64 F10 -52.2 . . . 2_656 ?
O11 S4 C64 F10 127.8 2_656 . . 2_656 ?
O11 S4 C64 F10 -52.2 2_656 . . . ?
O11 S4 C64 F10 127.8 . . . . ?
O11 S4 C64 F11 2.5 . . . . ?
O11 S4 C64 F11 -177.5 . . . 2_656 ?
O11 S4 C64 F11 -177.5 2_656 . . . ?
O11 S4 C64 F11 2.5 2_656 . . 2_656 ?
O11 S4 C64 F12 -107.5 2_656 . . 2_656 ?
O11 S4 C64 F12 72.5 2_656 . . . ?
O11 S4 C64 F12 72.5 . . . 2_656 ?
O11 S4 C64 F12 -107.5 . . . . ?
O12 S4 O10 O11 -44.6 . . . 2_656 ?
O12 S4 O10 O11 -176.7 2_656 . . 2_656 ?
O12 S4 O10 O12 132.1 . . . 2_656 ?
O12 S4 O11 O10 142.3 2_656 . . 2_656 ?
O12 S4 O11 O10 2.2 . . . 2_656 ?
O12 S4 O11 O12 -140.1 . . . 2_656 ?
O12 S4 O12 O10 -83.9 2_656 . . 2_656 ?
O12 S4 O12 O11 91.8 2_656 . . 2_656 ?
O12 S4 C64 F10 -158.5 2_656 . . . ?
O12 S4 C64 F10 21.5 . . . . ?
O12 S4 C64 F10 -158.5 . . . 2_656 ?
O12 S4 C64 F10 21.5 2_656 . . 2_656 ?
O12 S4 C64 F11 -103.8 . . . . ?
O12 S4 C64 F11 -103.8 2_656 . . 2_656 ?
O12 S4 C64 F11 76.2 . . . 2_656 ?
O12 S4 C64 F11 76.2 2_656 . . . ?
O12 S4 C64 F12 146.2 . . . . ?
O12 S4 C64 F12 -33.8 . . . 2_656 ?
O12 S4 C64 F12 146.2 2_656 . . 2_656 ?
O12 S4 C64 F12 -33.8 2_656 . . . ?
C64 S4 O10 O11 84.9 . . . 2_656 ?
C64 S4 O10 O12 -98.4 . . . 2_656 ?
C64 S4 O11 O10 -108.7 . . . 2_656 ?
C64 S4 O11 O12 109.0 . . . 2_656 ?
C64 S4 O12 O10 96.1 . . . 2_656 ?
C64 S4 O12 O11 -88.2 . . . 2_656 ?
S4A S4A O14 O14 38.8 2_656 . . 2_656 ?
S4A S4A O15 F14 -132.4 2_656 . . 2_656 ?
S4A S4A O15 O15 70.1 2_656 . . 2_656 ?
S4A S4A O15 C64A -75.2 2_656 . . 2_656 ?
S4A S4A C64A F13 122.1 2_656 . . . ?
S4A S4A C64A F14 3.2 2_656 . . . ?
S4A S4A C64A F15 -117.1 2_656 . . . ?
S4A S4A C64A O15 -27.8 2_656 . . 2_656 ?
O13 S4A O14 S4A -156.7 . . . 2_656 ?
O13 S4A O14 O14 -117.9 . . . 2_656 ?
O13 S4A O15 S4A 157.5 . . . 2_656 ?
O13 S4A O15 F14 25.1 . . . 2_656 ?
O13 S4A O15 O15 -132.3 . . . 2_656 ?
O13 S4A O15 C64A 82.3 . . . 2_656 ?
O13 S4A C64A F13 -64.9 . . . . ?
O13 S4A C64A F14 176.2 . . . . ?
O13 S4A C64A F15 55.9 . . . . ?
O13 S4A C64A O15 145.2 . . . 2_656 ?
O14 S4A O14 S4A -38.8 2_656 . . 2_656 ?
O14 S4A O15 S4A 24.4 . . . 2_656 ?
O14 S4A O15 S4A 39.1 2_656 . . 2_656 ?
O14 S4A O15 F14 -108.0 . . . 2_656 ?
O14 S4A O15 F14 -93.3 2_656 . . 2_656 ?
O14 S4A O15 O15 94.6 . . . 2_656 ?
O14 S4A O15 O15 109.3 2_656 . . 2_656 ?
O14 S4A O15 C64A -36.1 2_656 . . 2_656 ?
O14 S4A O15 C64A -50.8 . . . 2_656 ?
O14 S4A C64A F13 81.4 2_656 . . . ?
O14 S4A C64A F13 45.8 . . . . ?
O14 S4A C64A F14 -37.6 2_656 . . . ?
O14 S4A C64A F14 -73.2 . . . . ?
O14 S4A C64A F15 166.5 . . . . ?
O14 S4A C64A F15 -157.9 2_656 . . . ?
O14 S4A C64A O15 -68.5 2_656 . . 2_656 ?
O14 S4A C64A O15 -104.1 . . . 2_656 ?
O15 S4A O14 S4A -16.9 . . . 2_656 ?
O15 S4A O14 S4A 45.6 2_656 . . 2_656 ?
O15 S4A O14 O14 22.0 . . . 2_656 ?
O15 S4A O14 O14 84.4 2_656 . . 2_656 ?
O15 S4A O15 S4A -70.1 2_656 . . 2_656 ?
O15 S4A O15 F14 157.4 2_656 . . 2_656 ?
O15 S4A O15 C64A -145.4 2_656 . . 2_656 ?
O15 S4A C64A F13 149.9 2_656 . . . ?
O15 S4A C64A F13 164.8 . . . . ?
O15 S4A C64A F14 31.0 2_656 . . . ?
O15 S4A C64A F14 45.9 . . . . ?
O15 S4A C64A F15 -74.4 . . . . ?
O15 S4A C64A F15 -89.3 2_656 . . . ?
O15 S4A C64A O15 14.9 . . . 2_656 ?
O15 F14 C64A S4A -22.5 2_656 . . . ?
O15 F14 C64A F13 -141.9 2_656 . . . ?
O15 F14 C64A F15 102.1 2_656 . . . ?
C64A S4A O14 S4A 94.1 . . . 2_656 ?
C64A S4A O14 O14 133.0 . . . 2_656 ?
C64A S4A O15 S4A -83.1 . . . 2_656 ?
C64A S4A O15 F14 144.5 . . . 2_656 ?
C64A S4A O15 O15 -12.9 . . . 2_656 ?
C64A S4A O15 C64A -158.3 . . . 2_656 ?

loop_
_exptl_oxdiff_crystal_face_indexfrac_h
_exptl_oxdiff_crystal_face_indexfrac_k
_exptl_oxdiff_crystal_face_indexfrac_l
_exptl_oxdiff_crystal_face_x
_exptl_oxdiff_crystal_face_y
_exptl_oxdiff_crystal_face_z
-3.9981 -7.9996 12.9995 0.0437 -0.7056 0.6814
1.9989 12.9996 -2.9997 -0.1006 0.9934 -0.0283
3.9982 10.9996 -9.9995 -0.0498 0.9068 -0.4616
-0.9996 -12.9997 -5.0000 0.0637 -0.9327 -0.4620
-16.9997 3.0000 -2.0003 -0.9239 0.1157 -0.3380
10.0006 -0.9999 9.9999 0.6302 -0.0709 0.7631
17.9996 -3.0000 1.0003 0.9637 -0.1020 0.2892
17.9985 -4.0001 -10.9994 0.8451 -0.0952 -0.4778
3.0012 0.0002 13.9997 0.3058 -0.0730 0.9257
-19.9988 4.0000 6.9994 -0.9905 0.1081 0.1970
-1.0013 -1.0002 -14.9996 -0.2022 0.0199 -0.9704
8.0002 -11.9997 -1.9999 0.5404 -0.8160 -0.1343
-15.9990 -6.9998 -0.0004 -0.7210 -0.6286 -0.2994
-17.9984 -6.9997 4.9994 -0.7677 -0.6762 -0.0126
-17.9981 -5.9997 8.9993 -0.7369 -0.6292 0.2499
15.9990 6.9998 0.0004 0.7210 0.6286 0.2994
11.9984 9.9996 -5.9995 0.4131 0.8622 -0.1055
10.9988 10.9997 -0.9996 0.4042 0.8954 0.2058
-18.9993 1.0000 -0.0004 -0.9774 -0.0593 -0.2607
18.9986 3.9998 -4.9994 0.8575 0.4618 -0.0037

loop_
_smtbx_masks_void_nr
_smtbx_masks_void_average_x
_smtbx_masks_void_average_y
_smtbx_masks_void_average_z
_smtbx_masks_void_volume
_smtbx_masks_void_count_electrons
_smtbx_masks_void_content
1 -0.376 0.250 -0.126 1598.8 311.8 '16 acetonitrile'
2 -0.965 0.750 -0.215 1598.8 311.8 '16 acetonitrile'
